data_4332560
loop_
_publ_author_name
'Matoga, Dariusz'
'Szklarzewicz, Janusz'
'Mikuriya, Masahiro'

_publ_section_title
;
 [PPh4]3[W(CN)7(O2)]&#x00B7;4H2O as the Representative of the [M(L)7(LL)]
 Class for Nine-Coordinate Complexes
;
_journal_issue 18
_journal_name_full 'Inorganic Chemistry'
_journal_page_first 7100
_journal_page_last 7104
_journal_paper_doi 10.1021/ic060523t
_journal_volume 45
_journal_year 2006
_chemical_formula_sum 'C79 H68 N7 O6 P3 W'
_chemical_formula_weight 1488.15
_chemical_name_systematic
; 
 (PPh4)3[W(CN)7(O2)]4H2O 
;
_space_group_IT_number 2
_symmetry_cell_setting triclinic
_symmetry_space_group_name_Hall '-P 1'
_symmetry_space_group_name_H-M 'P -1'
_atom_sites_solution_hydrogens geom
_atom_sites_solution_primary direct
_atom_sites_solution_secondary difmap
_audit_creation_method SHELXL-97
_cell_angle_alpha 77.8710(10)
_cell_angle_beta 87.181(2)
_cell_angle_gamma 62.9770(10)
_cell_formula_units_Z 2
_cell_length_a 13.1951(11)
_cell_length_b 13.9814(12)
_cell_length_c 21.5885(18)
_cell_measurement_temperature 291(2)
_cell_volume 3463.9(5)
_computing_cell_refinement 'Bruker SMART'
_computing_data_collection 'Bruker SMART'
_computing_data_reduction 'Bruker SAINT'
_computing_molecular_graphics 'Bruker SHELXL'
_computing_publication_material 'Bruker SHELXL'
_computing_structure_refinement 'SHELXL-97 (Sheldrick, 1997)'
_computing_structure_solution 'SHELXS-97 (Sheldrick, 1990)'
_diffrn_ambient_temperature 291(2)
_diffrn_measured_fraction_theta_full 0.870
_diffrn_measured_fraction_theta_max 0.870
_diffrn_measurement_device_type 'CCD area detector'
_diffrn_measurement_method 'psi and omega scans'
_diffrn_radiation_monochromator graphite
_diffrn_radiation_source 'fine-focus sealed tube'
_diffrn_radiation_type MoK\a
_diffrn_radiation_wavelength 0.71073
_diffrn_reflns_av_R_equivalents 0.0151
_diffrn_reflns_av_sigmaI/netI 0.0343
_diffrn_reflns_limit_h_max 17
_diffrn_reflns_limit_h_min -14
_diffrn_reflns_limit_k_max 18
_diffrn_reflns_limit_k_min -18
_diffrn_reflns_limit_l_max 23
_diffrn_reflns_limit_l_min -28
_diffrn_reflns_number 21526
_diffrn_reflns_theta_full 28.50
_diffrn_reflns_theta_max 28.50
_diffrn_reflns_theta_min 0.97
_exptl_absorpt_coefficient_mu 1.796
_exptl_absorpt_correction_T_max 0.8000
_exptl_absorpt_correction_T_min 0.4222
_exptl_absorpt_correction_type empirical
_exptl_absorpt_process_details SADABS
_exptl_crystal_colour orange
_exptl_crystal_density_diffrn 1.427
_exptl_crystal_density_method 'not measured'
_exptl_crystal_description prism
_exptl_crystal_F_000 1516
_exptl_crystal_size_max 0.58
_exptl_crystal_size_mid 0.28
_exptl_crystal_size_min 0.13
_refine_diff_density_max 1.494
_refine_diff_density_min -1.168
_refine_diff_density_rms 0.068
_refine_ls_extinction_method none
_refine_ls_goodness_of_fit_ref 1.030
_refine_ls_hydrogen_treatment mixed
_refine_ls_matrix_type full
_refine_ls_number_parameters 882
_refine_ls_number_reflns 15266
_refine_ls_number_restraints 0
_refine_ls_restrained_S_all 1.030
_refine_ls_R_factor_all 0.0432
_refine_ls_R_factor_gt 0.0336
_refine_ls_shift/su_max 0.001
_refine_ls_shift/su_mean 0.000
_refine_ls_structure_factor_coef Fsqd
_refine_ls_weighting_details 'calc w=1/[\s^2^(Fo^2^)+(0.0467P)^2^+1.2998P] where P=(Fo^2^+2Fc^2^)/3'
_refine_ls_weighting_scheme calc
_refine_ls_wR_factor_gt 0.0841
_refine_ls_wR_factor_ref 0.0892
_reflns_number_gt 12816
_reflns_number_total 15266
_reflns_threshold_expression >2sigma(I)
_cod_data_source_file ic060523tsup1.cif
_cod_data_source_block wcn71
_cod_original_sg_symbol_H-M P-1
_cod_database_code 4332560

loop_
_symmetry_equiv_pos_as_xyz
'x, y, z'
'-x, -y, -z'

loop_
_atom_site_label
_atom_site_type_symbol
_atom_site_fract_x
_atom_site_fract_y
_atom_site_fract_z
_atom_site_U_iso_or_equiv
_atom_site_adp_type
_atom_site_occupancy
_atom_site_symmetry_multiplicity
_atom_site_calc_flag
_atom_site_refinement_flags
P1 P 0.14800(6) 0.77992(6) 0.46776(3) 0.04074(15) Uani 1 1 d .
C21 C 0.0349(2) 0.8754(2) 0.40995(13) 0.0437(6) Uani 1 1 d .
C22 C -0.0777(2) 0.9067(3) 0.42437(15) 0.0520(7) Uani 1 1 d .
H22 H -0.0955 0.8811 0.4646 0.062 Uiso 1 1 calc R
C23 C -0.1630(3) 0.9757(3) 0.37888(18) 0.0638(9) Uani 1 1 d .
H23 H -0.2386 0.9957 0.3882 0.077 Uiso 1 1 calc R
C24 C -0.1374(3) 1.0154(3) 0.31981(18) 0.0690(9) Uani 1 1 d .
H24 H -0.1957 1.0638 0.2896 0.083 Uiso 1 1 calc R
C25 C -0.0259(3) 0.9840(3) 0.30510(16) 0.0659(9) Uani 1 1 d .
H25 H -0.0089 1.0104 0.2648 0.079 Uiso 1 1 calc R
C26 C 0.0610(3) 0.9136(3) 0.34960(14) 0.0556(7) Uani 1 1 d .
H26 H 0.1365 0.8919 0.3394 0.067 Uiso 1 1 calc R
C31 C 0.2282(2) 0.6588(2) 0.43602(13) 0.0464(6) Uani 1 1 d .
C32 C 0.1712(3) 0.6173(3) 0.40619(19) 0.0691(10) Uani 1 1 d .
H32 H 0.0924 0.6549 0.3997 0.083 Uiso 1 1 calc R
C33 C 0.2320(4) 0.5197(4) 0.3861(2) 0.0841(12) Uani 1 1 d .
H33 H 0.1934 0.4908 0.3673 0.101 Uiso 1 1 calc R
C34 C 0.3474(4) 0.4657(3) 0.3935(2) 0.0787(11) Uani 1 1 d .
H34 H 0.3875 0.4004 0.3796 0.094 Uiso 1 1 calc R
C35 C 0.4046(3) 0.5075(3) 0.4214(2) 0.0800(12) Uani 1 1 d .
H35 H 0.4837 0.4706 0.4261 0.096 Uiso 1 1 calc R
C36 C 0.3457(3) 0.6046(3) 0.44288(17) 0.0607(8) Uani 1 1 d .
H36 H 0.3850 0.6328 0.4617 0.073 Uiso 1 1 calc R
C41 C 0.2409(2) 0.8327(2) 0.48618(14) 0.0464(6) Uani 1 1 d .
C42 C 0.2464(3) 0.9222(3) 0.44587(16) 0.0587(8) Uani 1 1 d .
H42 H 0.1976 0.9592 0.4098 0.070 Uiso 1 1 calc R
C43 C 0.3252(4) 0.9557(4) 0.4601(2) 0.0796(12) Uani 1 1 d .
H43 H 0.3297 1.0149 0.4332 0.095 Uiso 1 1 calc R
C44 C 0.3955(4) 0.9030(4) 0.5126(3) 0.0854(14) Uani 1 1 d .
H44 H 0.4482 0.9259 0.5215 0.102 Uiso 1 1 calc R
C45 C 0.3900(3) 0.8167(4) 0.5527(2) 0.0820(13) Uani 1 1 d .
H45 H 0.4389 0.7814 0.5888 0.098 Uiso 1 1 calc R
C46 C 0.3124(3) 0.7805(3) 0.54059(19) 0.0668(9) Uani 1 1 d .
H46 H 0.3083 0.7220 0.5686 0.080 Uiso 1 1 calc R
C51 C 0.0850(2) 0.7466(2) 0.53916(13) 0.0454(6) Uani 1 1 d .
C52 C 0.0496(3) 0.8168(3) 0.58114(16) 0.0662(9) Uani 1 1 d .
H52 H 0.0671 0.8754 0.5751 0.079 Uiso 1 1 calc R
C53 C -0.0116(4) 0.7992(3) 0.63167(18) 0.0766(11) Uani 1 1 d .
H53 H -0.0368 0.8471 0.6594 0.092 Uiso 1 1 calc R
C54 C -0.0358(3) 0.7126(4) 0.64170(17) 0.0703(10) Uani 1 1 d .
H54 H -0.0777 0.7018 0.6759 0.084 Uiso 1 1 calc R
C55 C 0.0014(4) 0.6423(4) 0.60172(18) 0.0752(11) Uani 1 1 d .
H55 H -0.0147 0.5827 0.6091 0.090 Uiso 1 1 calc R
C56 C 0.0626(3) 0.6574(3) 0.55023(15) 0.0597(8) Uani 1 1 d .
H56 H 0.0885 0.6081 0.5233 0.072 Uiso 1 1 calc R
P2 P 0.05526(6) 0.14030(7) 0.87425(4) 0.04670(16) Uani 1 1 d .
C95 C 0.3094(3) -0.1699(3) 0.90039(18) 0.0675(9) Uani 1 1 d .
H95 H 0.3397 -0.2255 0.8776 0.081 Uiso 1 1 calc R
C61 C -0.0554(2) 0.1096(3) 0.85308(14) 0.0497(7) Uani 1 1 d .
C62 C -0.0590(3) 0.0145(3) 0.88603(17) 0.0635(8) Uani 1 1 d .
H62 H -0.0050 -0.0325 0.9186 0.076 Uiso 1 1 calc R
C63 C -0.1441(3) -0.0100(3) 0.86981(18) 0.0687(9) Uani 1 1 d .
H63 H -0.1464 -0.0741 0.8911 0.082 Uiso 1 1 calc R
C64 C -0.2244(3) 0.0603(3) 0.82253(18) 0.0675(10) Uani 1 1 d .
H64 H -0.2819 0.0445 0.8121 0.081 Uiso 1 1 calc R
C65 C -0.2206(3) 0.1545(3) 0.79027(18) 0.0667(9) Uani 1 1 d .
H65 H -0.2757 0.2019 0.7582 0.080 Uiso 1 1 calc R
C66 C -0.1357(3) 0.1792(3) 0.80498(16) 0.0567(7) Uani 1 1 d .
H66 H -0.1329 0.2424 0.7826 0.068 Uiso 1 1 calc R
C71 C 0.0917(2) 0.2121(2) 0.80516(14) 0.0472(6) Uani 1 1 d .
C72 C 0.1869(3) 0.1574(3) 0.77228(16) 0.0561(7) Uani 1 1 d .
H72 H 0.2376 0.0842 0.7880 0.067 Uiso 1 1 calc R
C73 C 0.2049(3) 0.2143(3) 0.71558(18) 0.0679(9) Uani 1 1 d .
H73 H 0.2680 0.1787 0.6930 0.081 Uiso 1 1 calc R
C74 C 0.1310(3) 0.3219(3) 0.69240(18) 0.0696(9) Uani 1 1 d .
H74 H 0.1429 0.3583 0.6536 0.084 Uiso 1 1 calc R
C75 C 0.0383(3) 0.3775(3) 0.72635(17) 0.0655(9) Uani 1 1 d .
H75 H -0.0105 0.4515 0.7113 0.079 Uiso 1 1 calc R
C76 C 0.0194(3) 0.3219(3) 0.78226(16) 0.0575(8) Uani 1 1 d .
H76 H -0.0429 0.3585 0.8051 0.069 Uiso 1 1 calc R
C81 C 0.0084(3) 0.2247(3) 0.93152(14) 0.0510(7) Uani 1 1 d .
C82 C 0.0659(3) 0.2830(4) 0.93988(19) 0.0709(10) Uani 1 1 d .
H82 H 0.1242 0.2824 0.9137 0.085 Uiso 1 1 calc R
C83 C 0.0368(4) 0.3416(4) 0.9871(2) 0.0888(13) Uani 1 1 d .
H83 H 0.0767 0.3793 0.9937 0.107 Uiso 1 1 calc R
C84 C -0.0512(5) 0.3446(4) 1.0245(2) 0.0931(14) Uani 1 1 d .
H84 H -0.0723 0.3863 1.0555 0.112 Uiso 1 1 calc R
C85 C -0.1082(4) 0.2870(4) 1.01663(19) 0.0826(12) Uani 1 1 d .
H85 H -0.1670 0.2888 1.0427 0.099 Uiso 1 1 calc R
C86 C -0.0789(3) 0.2264(3) 0.97043(16) 0.0618(8) Uani 1 1 d .
H86 H -0.1174 0.1867 0.9652 0.074 Uiso 1 1 calc R
C91 C 0.1733(3) 0.0124(3) 0.90824(15) 0.0519(7) Uani 1 1 d .
C92 C 0.2197(3) -0.0045(3) 0.96843(16) 0.0593(8) Uani 1 1 d .
H92 H 0.1901 0.0508 0.9914 0.071 Uiso 1 1 calc R
C93 C 0.3107(3) -0.1050(3) 0.99368(18) 0.0723(10) Uani 1 1 d .
H93 H 0.3415 -0.1174 1.0341 0.087 Uiso 1 1 calc R
C94 C 0.3557(3) -0.1864(3) 0.95964(19) 0.0732(10) Uani 1 1 d .
H94 H 0.4177 -0.2529 0.9767 0.088 Uiso 1 1 calc R
C96 C 0.2186(3) -0.0716(3) 0.87482(18) 0.0629(8) Uani 1 1 d .
H96 H 0.1871 -0.0610 0.8349 0.075 Uiso 1 1 calc R
P3 P 0.61647(6) 0.60640(6) 0.20089(4) 0.04457(16) Uani 1 1 d .
C101 C 0.4911(2) 0.5941(2) 0.18572(14) 0.0465(6) Uani 1 1 d .
C102 C 0.4482(3) 0.5436(3) 0.23434(17) 0.0642(9) Uani 1 1 d .
H102 H 0.4813 0.5209 0.2752 0.077 Uiso 1 1 calc R
C103 C 0.3566(3) 0.5270(3) 0.2224(2) 0.0715(10) Uani 1 1 d .
H103 H 0.3278 0.4932 0.2551 0.086 Uiso 1 1 calc R
C104 C 0.3079(3) 0.5604(3) 0.1623(2) 0.0655(9) Uani 1 1 d .
H104 H 0.2468 0.5480 0.1540 0.079 Uiso 1 1 calc R
C105 C 0.3483(3) 0.6116(3) 0.11460(19) 0.0693(10) Uani 1 1 d .
H105 H 0.3140 0.6351 0.0740 0.083 Uiso 1 1 calc R
C106 C 0.4397(3) 0.6289(3) 0.12582(16) 0.0602(8) Uani 1 1 d .
H106 H 0.4668 0.6642 0.0929 0.072 Uiso 1 1 calc R
C111 C 0.7409(3) 0.4793(2) 0.19988(14) 0.0490(6) Uani 1 1 d .
C116 C 0.8463(3) 0.4797(3) 0.19344(17) 0.0645(9) Uani 1 1 d .
H116 H 0.8511 0.5451 0.1894 0.077 Uiso 1 1 calc R
C115 C 0.9430(3) 0.3834(4) 0.19305(19) 0.0816(12) Uani 1 1 d .
H115 H 1.0135 0.3835 0.1889 0.098 Uiso 1 1 calc R
C114 C 0.9360(4) 0.2878(4) 0.1987(2) 0.0884(13) Uani 1 1 d .
H114 H 1.0018 0.2229 0.1982 0.106 Uiso 1 1 calc R
C113 C 0.8346(4) 0.2865(3) 0.2052(2) 0.0925(14) Uani 1 1 d .
H113 H 0.8313 0.2204 0.2093 0.111 Uiso 1 1 calc R
C112 C 0.7349(3) 0.3822(3) 0.2058(2) 0.0710(9) Uani 1 1 d .
H112 H 0.6652 0.3807 0.2102 0.085 Uiso 1 1 calc R
C121 C 0.6057(3) 0.6386(3) 0.27776(14) 0.0484(6) Uani 1 1 d .
C126 C 0.5172(3) 0.7367(3) 0.28806(17) 0.0575(8) Uani 1 1 d .
H126 H 0.4664 0.7862 0.2547 0.069 Uiso 1 1 calc R
C125 C 0.5048(4) 0.7607(3) 0.34746(19) 0.0710(10) Uani 1 1 d .
H125 H 0.4463 0.8267 0.3541 0.085 Uiso 1 1 calc R
C124 C 0.5785(4) 0.6874(4) 0.39670(19) 0.0779(11) Uani 1 1 d .
H124 H 0.5703 0.7041 0.4367 0.094 Uiso 1 1 calc R
C123 C 0.6643(4) 0.5893(4) 0.38778(18) 0.0772(11) Uani 1 1 d .
H123 H 0.7128 0.5391 0.4219 0.093 Uiso 1 1 calc R
C122 C 0.6791(3) 0.5646(3) 0.32805(16) 0.0626(8) Uani 1 1 d .
H122 H 0.7381 0.4986 0.3219 0.075 Uiso 1 1 calc R
C131 C 0.6254(3) 0.7094(3) 0.13846(14) 0.0478(6) Uani 1 1 d .
C132 C 0.6527(3) 0.6820(3) 0.07893(15) 0.0566(7) Uani 1 1 d .
H132 H 0.6734 0.6110 0.0741 0.068 Uiso 1 1 calc R
C133 C 0.6484(3) 0.7615(3) 0.02755(16) 0.0629(8) Uani 1 1 d .
H133 H 0.6657 0.7443 -0.0122 0.075 Uiso 1 1 calc R
C134 C 0.6185(3) 0.8661(3) 0.03490(18) 0.0681(9) Uani 1 1 d .
H134 H 0.6147 0.9195 -0.0002 0.082 Uiso 1 1 calc R
C135 C 0.5943(3) 0.8929(3) 0.09315(18) 0.0667(9) Uani 1 1 d .
H135 H 0.5759 0.9635 0.0977 0.080 Uiso 1 1 calc R
C136 C 0.5973(3) 0.8146(3) 0.14534(16) 0.0553(7) Uani 1 1 d .
H136 H 0.5805 0.8326 0.1849 0.066 Uiso 1 1 calc R
W1 W 0.414976(10) 0.151588(9) 0.248468(6) 0.05121(5) Uani 1 1 d .
O1 O 0.5569(3) 0.0608(2) 0.20781(17) 0.1045(12) Uani 1 1 d .
O2 O 0.4861(3) 0.0083(2) 0.21886(14) 0.0880(9) Uani 1 1 d .
N1 N 0.2521(5) 0.1802(4) 0.1265(2) 0.1181(17) Uani 1 1 d .
N2 N 0.4305(3) 0.3254(3) 0.12165(18) 0.0900(11) Uani 1 1 d .
N3 N 0.5822(4) 0.2524(4) 0.2850(3) 0.1245(19) Uani 1 1 d .
N4 N 0.5771(3) -0.0406(3) 0.37166(17) 0.0683(8) Uani 1 1 d .
N7 N 0.3344(3) 0.2216(3) 0.38750(16) 0.0730(8) Uani 1 1 d .
N6 N 0.1868(3) 0.3949(3) 0.23524(17) 0.0768(9) Uani 1 1 d .
N5 N 0.2470(3) 0.0380(3) 0.30025(14) 0.0791(10) Uani 1 1 d .
C1 C 0.3057(4) 0.1724(3) 0.1683(2) 0.0800(11) Uani 1 1 d .
C2 C 0.4250(3) 0.2668(3) 0.16570(19) 0.0669(9) Uani 1 1 d .
C3 C 0.5239(3) 0.2178(3) 0.2730(2) 0.0804(12) Uani 1 1 d .
C4 C 0.5218(3) 0.0259(3) 0.33028(18) 0.0570(8) Uani 1 1 d .
C5 C 0.3031(3) 0.0801(3) 0.28401(15) 0.0569(8) Uani 1 1 d .
C6 C 0.2645(3) 0.3108(3) 0.24037(16) 0.0581(8) Uani 1 1 d .
C7 C 0.3613(3) 0.1996(3) 0.33917(17) 0.0536(7) Uani 1 1 d .
O3 O 0.2666(4) 0.2067(4) 0.5217(2) 0.1100(12) Uani 1 1 d .
O4 O 0.1036(5) 0.4116(4) 0.5333(3) 0.1265(17) Uani 1 1 d .
O5 O 0.3963(7) 0.4709(4) 1.0021(2) 0.210(3) Uani 1 1 d .
O6 O 0.1645(9) 0.4268(8) 0.0800(4) 0.294(5) Uani 1 1 d .
H2 H 0.351(7) 0.137(7) 0.559(4) 0.20(3) Uiso 1 1 d .
H3 H 0.145(4) 0.418(4) 0.499(2) 0.074(16) Uiso 1 1 d .
H4 H 0.130(6) 0.344(6) 0.536(3) 0.15(3) Uiso 1 1 d .
H1 H 0.303(2) 0.236(2) 0.5126(13) 0.016(7) Uiso 1 1 d .

loop_
_atom_site_aniso_label
_atom_site_aniso_U_11
_atom_site_aniso_U_22
_atom_site_aniso_U_33
_atom_site_aniso_U_23
_atom_site_aniso_U_13
_atom_site_aniso_U_12
P1 0.0394(3) 0.0407(4) 0.0433(4) -0.0113(3) 0.0076(3) -0.0187(3)
C21 0.0423(14) 0.0423(14) 0.0467(15) -0.0113(11) 0.0039(11) -0.0188(12)
C22 0.0446(15) 0.0543(17) 0.0584(17) -0.0152(14) 0.0106(13) -0.0231(14)
C23 0.0407(16) 0.066(2) 0.079(2) -0.0235(18) 0.0018(16) -0.0167(15)
C24 0.058(2) 0.069(2) 0.064(2) -0.0143(17) -0.0098(17) -0.0141(17)
C25 0.068(2) 0.070(2) 0.0461(17) -0.0066(15) -0.0008(15) -0.0215(18)
C26 0.0485(16) 0.063(2) 0.0487(16) -0.0126(14) 0.0084(13) -0.0205(15)
C31 0.0459(15) 0.0446(15) 0.0475(15) -0.0137(12) 0.0086(12) -0.0184(12)
C32 0.0558(19) 0.077(2) 0.088(3) -0.045(2) 0.0144(18) -0.0308(18)
C33 0.085(3) 0.082(3) 0.108(3) -0.056(3) 0.018(2) -0.044(2)
C34 0.087(3) 0.055(2) 0.086(3) -0.036(2) 0.010(2) -0.017(2)
C35 0.059(2) 0.066(2) 0.093(3) -0.033(2) 0.000(2) -0.0017(18)
C36 0.0526(17) 0.0566(19) 0.071(2) -0.0264(16) 0.0039(15) -0.0177(15)
C41 0.0416(14) 0.0484(16) 0.0534(16) -0.0183(13) 0.0067(12) -0.0212(12)
C42 0.065(2) 0.067(2) 0.0609(19) -0.0205(16) 0.0135(16) -0.0416(18)
C43 0.089(3) 0.098(3) 0.093(3) -0.046(2) 0.035(2) -0.069(3)
C44 0.062(2) 0.099(3) 0.129(4) -0.070(3) 0.019(2) -0.047(2)
C45 0.056(2) 0.076(3) 0.112(3) -0.045(3) -0.021(2) -0.0147(19)
C46 0.062(2) 0.0550(19) 0.078(2) -0.0196(17) -0.0125(18) -0.0178(16)
C51 0.0470(15) 0.0464(15) 0.0424(14) -0.0065(11) 0.0055(12) -0.0223(13)
C52 0.089(3) 0.0567(19) 0.061(2) -0.0228(16) 0.0286(18) -0.0380(19)
C53 0.097(3) 0.074(2) 0.062(2) -0.0260(18) 0.035(2) -0.040(2)
C54 0.069(2) 0.087(3) 0.0493(18) -0.0045(17) 0.0162(16) -0.037(2)
C55 0.095(3) 0.087(3) 0.064(2) -0.0073(19) 0.015(2) -0.064(3)
C56 0.075(2) 0.064(2) 0.0536(18) -0.0152(15) 0.0130(16) -0.0426(18)
P2 0.0403(4) 0.0518(4) 0.0495(4) -0.0116(3) 0.0040(3) -0.0220(3)
C95 0.0561(19) 0.060(2) 0.076(2) -0.0113(17) 0.0069(17) -0.0198(17)
C61 0.0438(15) 0.0591(18) 0.0525(16) -0.0188(14) 0.0082(13) -0.0266(14)
C62 0.065(2) 0.075(2) 0.0603(19) -0.0093(17) 0.0007(16) -0.0420(19)
C63 0.080(2) 0.081(3) 0.068(2) -0.0209(19) 0.0109(19) -0.055(2)
C64 0.0543(19) 0.091(3) 0.079(2) -0.044(2) 0.0131(18) -0.041(2)
C65 0.0482(17) 0.077(2) 0.075(2) -0.0273(19) -0.0032(16) -0.0226(17)
C66 0.0453(16) 0.0582(19) 0.067(2) -0.0191(15) 0.0019(14) -0.0213(14)
C71 0.0377(13) 0.0531(16) 0.0523(16) -0.0115(13) 0.0059(12) -0.0221(13)
C72 0.0455(16) 0.0533(18) 0.070(2) -0.0196(15) 0.0119(14) -0.0209(14)
C73 0.064(2) 0.076(2) 0.074(2) -0.0310(19) 0.0319(18) -0.0374(19)
C74 0.074(2) 0.082(3) 0.061(2) -0.0085(18) 0.0153(17) -0.046(2)
C75 0.0598(19) 0.058(2) 0.070(2) -0.0010(16) 0.0047(17) -0.0242(16)
C76 0.0434(15) 0.0581(19) 0.0653(19) -0.0134(15) 0.0118(14) -0.0189(14)
C81 0.0443(15) 0.0567(18) 0.0503(16) -0.0141(13) 0.0020(13) -0.0204(13)
C82 0.064(2) 0.088(3) 0.078(2) -0.034(2) 0.0135(18) -0.043(2)
C83 0.097(3) 0.103(3) 0.091(3) -0.046(3) 0.006(3) -0.056(3)
C84 0.115(4) 0.105(4) 0.068(3) -0.044(2) 0.015(2) -0.048(3)
C85 0.088(3) 0.102(3) 0.063(2) -0.030(2) 0.026(2) -0.044(3)
C86 0.0591(19) 0.073(2) 0.0563(18) -0.0150(16) 0.0106(15) -0.0325(17)
C91 0.0434(15) 0.0563(18) 0.0553(17) -0.0062(14) 0.0022(13) -0.0245(14)
C92 0.0525(17) 0.065(2) 0.0569(18) -0.0081(15) 0.0054(14) -0.0263(16)
C93 0.062(2) 0.082(3) 0.059(2) 0.0024(18) -0.0077(17) -0.026(2)
C94 0.0526(19) 0.065(2) 0.078(2) 0.0021(19) 0.0036(18) -0.0139(17)
C96 0.0580(19) 0.061(2) 0.065(2) -0.0094(16) 0.0000(16) -0.0243(16)
P3 0.0455(4) 0.0441(4) 0.0478(4) -0.0109(3) 0.0022(3) -0.0230(3)
C101 0.0438(14) 0.0451(15) 0.0539(16) -0.0149(12) 0.0023(12) -0.0212(12)
C102 0.069(2) 0.077(2) 0.0597(19) -0.0063(17) 0.0002(16) -0.0465(19)
C103 0.072(2) 0.081(3) 0.082(3) -0.019(2) 0.015(2) -0.052(2)
C104 0.0492(17) 0.068(2) 0.094(3) -0.039(2) 0.0083(18) -0.0302(17)
C105 0.057(2) 0.088(3) 0.070(2) -0.028(2) -0.0046(17) -0.034(2)
C106 0.0558(18) 0.072(2) 0.0577(19) -0.0161(16) 0.0028(15) -0.0326(17)
C111 0.0486(16) 0.0486(16) 0.0477(15) -0.0126(12) 0.0019(12) -0.0191(13)
C116 0.0533(18) 0.069(2) 0.069(2) -0.0139(17) 0.0033(16) -0.0265(17)
C115 0.052(2) 0.102(3) 0.073(2) -0.017(2) 0.0038(18) -0.021(2)
C114 0.069(3) 0.076(3) 0.082(3) -0.022(2) -0.003(2) 0.003(2)
C113 0.095(3) 0.050(2) 0.114(4) -0.018(2) -0.003(3) -0.017(2)
C112 0.067(2) 0.053(2) 0.090(3) -0.0143(18) 0.0045(19) -0.0251(17)
C121 0.0476(15) 0.0567(17) 0.0510(16) -0.0167(13) 0.0046(13) -0.0303(14)
C126 0.0541(18) 0.0607(19) 0.0644(19) -0.0194(15) 0.0105(15) -0.0298(16)
C125 0.076(2) 0.076(2) 0.079(3) -0.037(2) 0.028(2) -0.044(2)
C124 0.093(3) 0.109(3) 0.061(2) -0.038(2) 0.020(2) -0.064(3)
C123 0.076(2) 0.106(3) 0.052(2) -0.014(2) -0.0039(18) -0.043(2)
C122 0.0585(19) 0.070(2) 0.0562(19) -0.0139(16) 0.0008(15) -0.0260(17)
C131 0.0495(16) 0.0508(16) 0.0499(16) -0.0095(13) 0.0035(13) -0.0292(14)
C132 0.0623(19) 0.0579(19) 0.0575(18) -0.0161(15) 0.0099(15) -0.0331(16)
C133 0.066(2) 0.079(2) 0.0511(18) -0.0100(16) 0.0034(15) -0.0403(19)
C134 0.067(2) 0.069(2) 0.067(2) 0.0073(17) -0.0037(17) -0.0389(19)
C135 0.073(2) 0.0504(19) 0.077(2) -0.0058(16) 0.0031(18) -0.0315(17)
C136 0.0606(18) 0.0516(17) 0.0608(18) -0.0137(14) 0.0042(15) -0.0310(15)
W1 0.04973(8) 0.03701(7) 0.06786(9) -0.01536(5) 0.02628(6) -0.02097(5)
O1 0.093(2) 0.0496(15) 0.127(3) -0.0091(15) 0.072(2) -0.0059(14)
O2 0.112(2) 0.0588(16) 0.0840(18) -0.0361(14) 0.0419(17) -0.0262(16)
N1 0.183(5) 0.118(4) 0.090(3) 0.010(2) -0.023(3) -0.111(4)
N2 0.103(3) 0.0580(19) 0.099(2) -0.0140(17) 0.058(2) -0.0346(19)
N3 0.088(3) 0.111(3) 0.178(4) 0.046(3) -0.042(3) -0.076(3)
N4 0.0577(17) 0.0554(18) 0.089(2) -0.0143(16) 0.0077(16) -0.0238(15)
N7 0.0671(18) 0.076(2) 0.084(2) -0.0443(18) 0.0104(16) -0.0277(16)
N6 0.0510(16) 0.0579(18) 0.104(2) -0.0069(16) 0.0234(16) -0.0161(15)
N5 0.117(3) 0.107(3) 0.0608(18) -0.0316(17) 0.0305(18) -0.089(2)
C1 0.113(3) 0.063(2) 0.079(3) -0.0039(19) 0.007(2) -0.058(2)
C2 0.065(2) 0.0484(18) 0.086(2) -0.0213(17) 0.0393(18) -0.0249(16)
C3 0.0522(19) 0.067(2) 0.113(3) 0.017(2) -0.001(2) -0.0336(18)
C4 0.0478(16) 0.0466(17) 0.079(2) -0.0201(16) 0.0208(16) -0.0227(14)
C5 0.081(2) 0.0627(19) 0.0490(16) -0.0247(14) 0.0207(15) -0.0471(18)
C6 0.0511(17) 0.0551(19) 0.067(2) -0.0092(15) 0.0230(15) -0.0265(16)
C7 0.0404(15) 0.0496(17) 0.077(2) -0.0244(15) 0.0051(14) -0.0213(13)
O3 0.098(3) 0.107(3) 0.106(3) -0.037(2) 0.025(2) -0.026(2)
O4 0.138(4) 0.092(3) 0.127(4) -0.031(3) -0.037(3) -0.025(3)
O5 0.369(9) 0.117(4) 0.117(3) -0.048(3) -0.017(5) -0.075(5)
O6 0.355(12) 0.225(9) 0.257(9) -0.006(7) -0.102(9) -0.100(9)

loop_
_atom_type_symbol
_atom_type_description
_atom_type_scat_dispersion_real
_atom_type_scat_dispersion_imag
_atom_type_scat_source
C C 0.0033 0.0016 'International Tables Vol C Tables 4.2.6.8 and 6.1.1.4'
H H 0.0000 0.0000 'International Tables Vol C Tables 4.2.6.8 and 6.1.1.4'
N N 0.0061 0.0033 'International Tables Vol C Tables 4.2.6.8 and 6.1.1.4'
O O 0.0106 0.0060 'International Tables Vol C Tables 4.2.6.8 and 6.1.1.4'
P P 0.1023 0.0942 'International Tables Vol C Tables 4.2.6.8 and 6.1.1.4'
W W -0.8490 6.8722 'International Tables Vol C Tables 4.2.6.8 and 6.1.1.4'

loop_
_geom_angle_atom_site_label_1
_geom_angle_atom_site_label_2
_geom_angle_atom_site_label_3
_geom_angle
C41 P1 C51 108.41(14)
C41 P1 C21 113.50(14)
C51 P1 C21 108.09(13)
C41 P1 C31 109.61(13)
C51 P1 C31 110.01(14)
C21 P1 C31 107.18(13)
C22 C21 C26 119.9(3)
C22 C21 P1 120.3(2)
C26 C21 P1 119.7(2)
C23 C22 C21 119.6(3)
C24 C23 C22 120.4(3)
C23 C24 C25 120.2(3)
C24 C25 C26 120.4(3)
C25 C26 C21 119.4(3)
C36 C31 C32 119.5(3)
C36 C31 P1 120.9(2)
C32 C31 P1 119.6(2)
C33 C32 C31 119.7(3)
C34 C33 C32 120.8(4)
C33 C34 C35 119.9(3)
C34 C35 C36 120.6(4)
C31 C36 C35 119.4(3)
C46 C41 C42 119.4(3)
C46 C41 P1 119.0(3)
C42 C41 P1 121.5(2)
C43 C42 C41 119.4(4)
C44 C43 C42 120.6(4)
C43 C44 C45 120.6(4)
C44 C45 C46 120.9(4)
C41 C46 C45 119.1(4)
C56 C51 C52 119.6(3)
C56 C51 P1 120.9(2)
C52 C51 P1 119.2(2)
C53 C52 C51 119.4(3)
C54 C53 C52 120.9(4)
C55 C54 C53 119.8(3)
C54 C55 C56 121.1(4)
C51 C56 C55 119.2(3)
C81 P2 C91 109.04(15)
C81 P2 C71 108.57(15)
C91 P2 C71 112.10(14)
C81 P2 C61 110.61(14)
C91 P2 C61 107.03(15)
C71 P2 C61 109.50(14)
C96 C95 C94 120.1(4)
C66 C61 C62 120.2(3)
C66 C61 P2 120.6(2)
C62 C61 P2 119.2(2)
C61 C62 C63 119.5(3)
C64 C63 C62 119.9(4)
C63 C64 C65 120.3(3)
C64 C65 C66 120.6(3)
C61 C66 C65 119.5(3)
C76 C71 C72 120.0(3)
C76 C71 P2 118.9(2)
C72 C71 P2 121.0(2)
C73 C72 C71 118.7(3)
C74 C73 C72 120.9(3)
C73 C74 C75 120.4(3)
C76 C75 C74 119.2(3)
C75 C76 C71 120.9(3)
C82 C81 C86 120.0(3)
C82 C81 P2 118.9(3)
C86 C81 P2 121.0(3)
C83 C82 C81 119.7(4)
C84 C83 C82 119.9(4)
C85 C84 C83 120.7(4)
C84 C85 C86 120.2(4)
C85 C86 C81 119.5(4)
C96 C91 C92 119.5(3)
C96 C91 P2 120.0(2)
C92 C91 P2 120.5(3)
C93 C92 C91 119.1(3)
C94 C93 C92 120.7(4)
C93 C94 C95 120.2(3)
C95 C96 C91 120.4(3)
C101 P3 C121 106.99(13)
C101 P3 C111 109.96(14)
C121 P3 C111 110.15(14)
C101 P3 C131 108.77(14)
C121 P3 C131 113.44(14)
C111 P3 C131 107.51(14)
C106 C101 C102 119.1(3)
C106 C101 P3 121.3(2)
C102 C101 P3 119.6(2)
C103 C102 C101 120.2(3)
C104 C103 C102 119.9(3)
C105 C104 C103 120.2(3)
C104 C105 C106 120.6(3)
C101 C106 C105 120.0(3)
C112 C111 C116 119.5(3)
C112 C111 P3 121.8(3)
C116 C111 P3 118.6(3)
C115 C116 C111 119.9(4)
C114 C115 C116 120.1(4)
C113 C114 C115 120.5(4)
C114 C113 C112 121.0(4)
C111 C112 C113 119.0(4)
C122 C121 C126 119.4(3)
C122 C121 P3 121.0(3)
C126 C121 P3 119.5(2)
C125 C126 C121 120.2(3)
C124 C125 C126 119.9(4)
C125 C124 C123 120.7(4)
C124 C123 C122 120.2(4)
C121 C122 C123 119.7(4)
C136 C131 C132 119.9(3)
C136 C131 P3 123.3(2)
C132 C131 P3 116.6(2)
C133 C132 C131 119.3(3)
C134 C133 C132 120.2(3)
C135 C134 C133 120.9(3)
C134 C135 C136 119.9(3)
C131 C136 C135 119.8(3)
O1 W1 O2 41.05(13)
O1 W1 C5 118.20(13)
O2 W1 C5 77.60(12)
O1 W1 C3 80.96(17)
O2 W1 C3 119.08(15)
C5 W1 C3 145.52(15)
O1 W1 C2 75.81(12)
O2 W1 C2 102.38(12)
C5 W1 C2 138.73(15)
C3 W1 C2 70.84(15)
O1 W1 C7 139.85(15)
O2 W1 C7 135.28(12)
C5 W1 C7 74.32(11)
C3 W1 C7 73.35(15)
C2 W1 C7 121.68(13)
O1 W1 C6 146.11(12)
O2 W1 C6 145.23(15)
C5 W1 C6 86.18(12)
C3 W1 C6 91.44(14)
C2 W1 C6 70.51(12)
C7 W1 C6 66.00(12)
O1 W1 C1 92.09(18)
O2 W1 C1 73.46(15)
C5 W1 C1 72.17(13)
C3 W1 C1 139.26(14)
C2 W1 C1 68.53(15)
C7 W1 C1 127.36(15)
C6 W1 C1 72.34(16)
O1 W1 C4 77.42(13)
O2 W1 C4 74.23(12)
C5 W1 C4 79.88(13)
C3 W1 C4 76.85(13)
C2 W1 C4 140.60(13)
C7 W1 C4 67.14(12)
C6 W1 C4 133.10(12)
C1 W1 C4 140.89(13)
O2 O1 W1 69.86(15)
O1 O2 W1 69.10(15)
N1 C1 W1 177.7(5)
N2 C2 W1 178.5(4)
N3 C3 W1 178.8(5)
N4 C4 W1 178.5(3)
N5 C5 W1 175.7(3)
N6 C6 W1 178.6(3)
N7 C7 W1 178.0(3)

loop_
_geom_bond_atom_site_label_1
_geom_bond_atom_site_label_2
_geom_bond_distance
P1 C41 1.789(3)
P1 C51 1.791(3)
P1 C21 1.800(3)
P1 C31 1.801(3)
C21 C22 1.385(4)
C21 C26 1.390(4)
C22 C23 1.373(5)
C23 C24 1.371(5)
C24 C25 1.373(5)
C25 C26 1.375(5)
C31 C36 1.381(4)
C31 C32 1.385(5)
C32 C33 1.382(5)
C33 C34 1.357(6)
C34 C35 1.365(6)
C35 C36 1.390(5)
C41 C46 1.387(5)
C41 C42 1.395(4)
C42 C43 1.389(5)
C43 C44 1.349(7)
C44 C45 1.358(7)
C45 C46 1.388(5)
C51 C56 1.379(4)
C51 C52 1.386(4)
C52 C53 1.372(5)
C53 C54 1.359(6)
C54 C55 1.352(6)
C55 C56 1.379(5)
P2 C81 1.783(3)
P2 C91 1.786(3)
P2 C71 1.789(3)
P2 C61 1.801(3)
C95 C96 1.371(5)
C95 C94 1.373(5)
C61 C66 1.377(5)
C61 C62 1.391(5)
C62 C63 1.392(5)
C63 C64 1.367(6)
C64 C65 1.375(6)
C65 C66 1.381(5)
C71 C76 1.381(4)
C71 C72 1.391(4)
C72 C73 1.386(5)
C73 C74 1.366(5)
C74 C75 1.387(5)
C75 C76 1.369(5)
C81 C82 1.382(5)
C81 C86 1.386(4)
C82 C83 1.373(6)
C83 C84 1.371(7)
C84 C85 1.366(6)
C85 C86 1.372(5)
C91 C96 1.391(5)
C91 C92 1.392(5)
C92 C93 1.386(5)
C93 C94 1.372(6)
P3 C101 1.791(3)
P3 C121 1.792(3)
P3 C111 1.793(3)
P3 C131 1.796(3)
C101 C106 1.375(4)
C101 C102 1.383(4)
C102 C103 1.376(5)
C103 C104 1.367(6)
C104 C105 1.356(6)
C105 C106 1.375(5)
C111 C112 1.374(5)
C111 C116 1.393(5)
C116 C115 1.373(6)
C115 C114 1.361(7)
C114 C113 1.347(7)
C113 C112 1.388(6)
C121 C122 1.381(5)
C121 C126 1.393(5)
C126 C125 1.376(5)
C125 C124 1.365(6)
C124 C123 1.371(6)
C123 C122 1.386(5)
C131 C136 1.383(4)
C131 C132 1.401(4)
C132 C133 1.378(5)
C133 C134 1.374(5)
C134 C135 1.368(5)
C135 C136 1.384(5)
W1 O1 2.009(2)
W1 O2 2.019(2)
W1 C5 2.162(3)
W1 C3 2.166(4)
W1 C2 2.183(4)
W1 C7 2.184(3)
W1 C6 2.187(3)
W1 C1 2.193(5)
W1 C4 2.210(4)
O1 O2 1.412(4)
N1 C1 1.130(6)
N2 C2 1.141(5)
N3 C3 1.142(5)
N4 C4 1.137(5)
N7 C7 1.144(4)
N6 C6 1.144(4)
N5 C5 1.140(4)
